data_1532925
loop_
_publ_author_name
'Moro'oka, Masakazu'
'Ohki, Hiroshi'
'Okuda, Tsutomu'
'Yamada, Koji'

_publ_section_title
;
 Crystal structure of high temperature phase and ionic conductivity
 mechanism of CuHgSX (X = Cl, Br)
;
_journal_issue 11
_journal_name_full 'Bulletin of the Chemical Society of Japan'
_journal_page_first 2111
_journal_page_last 2115
_journal_paper_doi 10.1246/bcsj.76.2111
_journal_volume 76
_journal_year 2003
_chemical_formula_sum 'Cl Cu Hg S'
_chemical_name_systematic 'Cu Hg S Cl'
_space_group_IT_number 51
_symmetry_space_group_name_Hall '-P 2 2a'
_symmetry_space_group_name_H-M 'P m a m'
_cell_angle_alpha 90
_cell_angle_beta 90
_cell_angle_gamma 90
_cell_formula_units_Z 4
_cell_length_a 9.887
_cell_length_b 8.8554
_cell_length_c 4.1036
_cell_volume 359.284
_citation_journal_id_ASTM BCSJA8
_cod_data_source_file Morooka_BCSJA8_2003_1227.cif
_cod_data_source_block Cl1Cu1Hg1S1
_cod_original_cell_volume 359.2839
_cod_original_sg_symbol_Hall '-P 2a 2a (-x,z,y)'
_cod_original_formula_sum 'Cl1 Cu1 Hg1 S1'
_cod_database_code 1532925

loop_
_symmetry_equiv_pos_as_xyz
x,y,z
-x+1/2,y,-z
x+1/2,-y,-z
-x,-y,z
-x,-y,-z
x-1/2,-y,z
-x-1/2,y,z
x,y,-z

loop_
_atom_site_label
_atom_site_type_symbol
_atom_site_fract_x
_atom_site_fract_y
_atom_site_fract_z
_atom_site_occupancy
_atom_site_U_iso_or_equiv
Hg2 Hg+2 0.25 0.7172 0.5 1 0.0
S1 S-2 0.0072 0.7238 0.5 1 0.0
Hg1 Hg+2 0.5 0.5 0.5 1 0.0
Cl1 Cl-1 0.25 0.0495 0 1 0.0
Cl2 Cl-1 0.25 0.4743 0 1 0.0
Cu1 Cu+1 0.0825 0.3032 0 1 0.0
